data_1554518
loop_
_publ_author_name
'Fan, Jian'
'Wang, Shengke'
'Chen, Jiahui'
'Wu, Manyi'
'Zhang, Jitan'
'Xie, Meihua'

_publ_section_title
;
 Synthesis of 2-acetyl trisubstituted furans via copper-mediated
 deacylation cleavage of unstrained C(sp3)--C(sp2) bonds
;
_journal_issue 4
_journal_name_full 'Organic Chemistry Frontiers'
_journal_page_first 437
_journal_paper_doi 10.1039/C8QO01139G
_journal_volume 6
_journal_year 2019
_chemical_formula_sum 'C20 H18 O3'
_chemical_formula_weight 306.34
_space_group_crystal_system monoclinic
_space_group_IT_number 14
_space_group_name_Hall '-P 2ybc'
_space_group_name_H-M_alt 'P 1 21/c 1'
_atom_sites_solution_hydrogens geom
_audit_creation_method SHELXL-2018/1
_audit_update_record
;
2018-10-14 deposited with the CCDC.
2018-12-25 downloaded from the CCDC.
;
_cell_angle_alpha 90
_cell_angle_beta 116.28(3)
_cell_angle_gamma 90
_cell_formula_units_Z 4
_cell_length_a 10.476(11)
_cell_length_b 15.249(18)
_cell_length_c 11.317(13)
_cell_measurement_reflns_used 9239
_cell_measurement_temperature 273(2)
_cell_measurement_theta_max 27.39
_cell_measurement_theta_min 3.33
_cell_volume 1621(3)
_computing_cell_refinement 'Bruker SAINT'
_computing_data_collection 'Bruker APEX2'
_computing_data_reduction 'Bruker SAINT'
_computing_molecular_graphics 'Bruker SHELXTL'
_computing_publication_material 'Bruker SHELXTL'
_computing_structure_refinement 'SHELXL-2018/1 (Sheldrick, 2018)'
_computing_structure_solution 'SHELXS-97 (Sheldrick 2008)'
_diffrn_ambient_temperature 273(2)
_diffrn_measured_fraction_theta_full 0.994
_diffrn_measured_fraction_theta_max 0.994
_diffrn_measurement_device_type 'Bruker APEX-II CCD'
_diffrn_radiation_type MoK\a
_diffrn_radiation_wavelength 0.71073
_diffrn_reflns_av_R_equivalents 0.0307
_diffrn_reflns_av_unetI/netI 0.0158
_diffrn_reflns_Laue_measured_fraction_full 0.994
_diffrn_reflns_Laue_measured_fraction_max 0.994
_diffrn_reflns_limit_h_max 12
_diffrn_reflns_limit_h_min -12
_diffrn_reflns_limit_k_max 18
_diffrn_reflns_limit_k_min -18
_diffrn_reflns_limit_l_max 13
_diffrn_reflns_limit_l_min -13
_diffrn_reflns_number 23907
_diffrn_reflns_point_group_measured_fraction_full 0.994
_diffrn_reflns_point_group_measured_fraction_max 0.994
_diffrn_reflns_theta_full 24.994
_diffrn_reflns_theta_max 24.994
_diffrn_reflns_theta_min 3.442
_exptl_absorpt_coefficient_mu 0.084
_exptl_crystal_colour colorless
_exptl_crystal_density_diffrn 1.255
_exptl_crystal_description block
_exptl_crystal_F_000 648
_exptl_crystal_size_max 0.240
_exptl_crystal_size_mid 0.230
_exptl_crystal_size_min 0.210
_refine_diff_density_max 0.799
_refine_diff_density_min -0.584
_refine_diff_density_rms 0.046
_refine_ls_extinction_method none
_refine_ls_goodness_of_fit_ref 1.054
_refine_ls_hydrogen_treatment constr
_refine_ls_matrix_type full
_refine_ls_number_parameters 222
_refine_ls_number_reflns 2843
_refine_ls_number_restraints 3
_refine_ls_restrained_S_all 1.067
_refine_ls_R_factor_all 0.0851
_refine_ls_R_factor_gt 0.0682
_refine_ls_shift/su_max 0.000
_refine_ls_shift/su_mean 0.000
_refine_ls_structure_factor_coef Fsqd
_refine_ls_weighting_details 'w=1/[\s^2^(Fo^2^)+(0.0999P)^2^+1.1839P] where P=(Fo^2^+2Fc^2^)/3'
_refine_ls_weighting_scheme calc
_refine_ls_wR_factor_gt 0.1841
_refine_ls_wR_factor_ref 0.2064
_reflns_Friedel_coverage 0.000
_reflns_number_gt 2226
_reflns_number_total 2843
_reflns_threshold_expression 'I > 2\s(I)'
_cod_data_source_file c8qo01139g2.cif
_cod_data_source_block 181009a
_cod_original_sg_symbol_H-M 'P 21/c'
_cod_database_code 1554518
_shelx_shelxl_version_number 2018/1
_shelx_space_group_comment
;
The symmetry employed for this shelxl refinement is uniquely defined
by the following loop, which should always be used as a source of
symmetry information in preference to the above space-group names.
They are only intended as comments.
;
_shelx_estimated_absorpt_t_min 0.980
_shelx_estimated_absorpt_t_max 0.983

loop_
_space_group_symop_operation_xyz
'x, y, z'
'-x, y+1/2, -z+1/2'
'-x, -y, -z'
'x, -y-1/2, z-1/2'

loop_
_atom_site_label
_atom_site_type_symbol
_atom_site_fract_x
_atom_site_fract_y
_atom_site_fract_z
_atom_site_U_iso_or_equiv
_atom_site_adp_type
_atom_site_occupancy
_atom_site_site_symmetry_order
_atom_site_calc_flag
_atom_site_refinement_flags_posn
_atom_site_refinement_flags_adp
_atom_site_refinement_flags_occupancy
_atom_site_disorder_assembly
_atom_site_disorder_group
C1 C 0.1868(3) 0.48579(18) 0.2567(3) 0.0621(8) Uani 1 1 d . . . . .
H1 H 0.184431 0.487219 0.173567 0.074 Uiso 1 1 calc R U . . .
C2 C 0.1150(3) 0.5450(2) 0.2953(4) 0.0787(10) Uani 1 1 d . . . . .
H2 H 0.061678 0.588656 0.236880 0.094 Uiso 1 1 calc R U . . .
C3 C 0.1198(3) 0.5414(2) 0.4271(4) 0.0810(11) Uani 1 1 d . . . . .
H3 H 0.070003 0.583843 0.448668 0.097 Uiso 1 1 calc R U . . .
C4 C 0.1938(3) 0.4789(2) 0.5206(4) 0.0747(10) Uani 1 1 d . . . . .
H4 H 0.194465 0.477557 0.603072 0.090 Uiso 1 1 calc R U . . .
C5 C 0.2655(3) 0.4195(2) 0.4835(3) 0.0601(7) Uani 1 1 d . . . . .
H5 H 0.316787 0.375521 0.542282 0.072 Uiso 1 1 calc R U . . .
C6 C 0.2648(2) 0.42232(16) 0.3520(3) 0.0457(6) Uani 1 1 d . . . . .
C7 C 0.3402(2) 0.35911(15) 0.30499(18) 0.0425(6) Uani 1 1 d D . . . .
C8 C 0.5157(3) 0.4441(2) 0.2014(4) 0.0794(10) Uani 1 1 d . . . . .
H8A H 0.494666 0.468699 0.268894 0.119 Uiso 1 1 calc R U . . .
H8B H 0.541785 0.490177 0.158511 0.119 Uiso 1 1 calc R U . . .
H8C H 0.593177 0.403374 0.240310 0.119 Uiso 1 1 calc R U . . .
C9 C 0.3915(3) 0.39900(18) 0.1059(3) 0.0545(7) Uani 1 1 d . . . . .
C10 C 0.3139(2) 0.35933(15) 0.16204(17) 0.0470(6) Uani 1 1 d D . . . .
C11 C 0.1940(2) 0.31175(17) 0.0544(2) 0.0548(7) Uani 1 1 d D . . . .
C12 C 0.108(2) 0.2606(12) 0.098(2) 0.085(6) Uani 0.54(5) 1 d D . P A 1
H12A H 0.024319 0.293144 0.084921 0.128 Uiso 0.54(5) 1 calc R U P A 1
H12B H 0.161692 0.247593 0.190444 0.128 Uiso 0.54(5) 1 calc R U P A 1
H12C H 0.080907 0.206855 0.049259 0.128 Uiso 0.54(5) 1 calc R U P A 1
C12' C 0.119(2) 0.2620(11) 0.115(2) 0.074(6) Uani 0.46(5) 1 d D . P A 2
H12D H 0.028184 0.243060 0.047337 0.111 Uiso 0.46(5) 1 calc R U P A 2
H12E H 0.104026 0.298511 0.176624 0.111 Uiso 0.46(5) 1 calc R U P A 2
H12F H 0.174194 0.211720 0.159338 0.111 Uiso 0.46(5) 1 calc R U P A 2
C13 C 0.4330(2) 0.30773(17) 0.4047(2) 0.0473(6) Uani 1 1 d . . . . .
H13 H 0.445820 0.315790 0.490711 0.057 Uiso 1 1 calc R U . . .
C14 C 0.5108(3) 0.24058(17) 0.3740(2) 0.0469(6) Uani 1 1 d . . . . .
C15 C 0.6361(2) 0.21066(16) 0.4947(2) 0.0451(6) Uani 1 1 d . . . . .
C16 C 0.6980(3) 0.1373(2) 0.4758(3) 0.0627(8) Uani 1 1 d . . . . .
H16 H 0.665418 0.110416 0.393807 0.075 Uiso 1 1 calc R U . . .
C17 C 0.8111(3) 0.1056(2) 0.5848(3) 0.0732(9) Uani 1 1 d . . . . .
H17 H 0.854668 0.054376 0.576349 0.088 Uiso 1 1 calc R U . . .
C18 C 0.8667(3) 0.1474(2) 0.7123(3) 0.0709(9) Uani 1 1 d . . . . .
H18 H 0.945244 0.122990 0.782209 0.085 Uiso 1 1 calc R U . . .
C19 C 0.8080(3) 0.2203(3) 0.7324(3) 0.0814(11) Uani 1 1 d . . . . .
H19 H 0.843140 0.247717 0.814161 0.098 Uiso 1 1 calc R U . . .
C20 C 0.6926(3) 0.2518(2) 0.6245(3) 0.0675(9) Uani 1 1 d . . . . .
H20 H 0.647923 0.301999 0.634493 0.081 Uiso 1 1 calc R U . . .
O1 O 0.3645(2) 0.39929(16) -0.0267(2) 0.0731(7) Uani 1 1 d . . . . .
H1A H 0.293469 0.369791 -0.069648 0.110 Uiso 1 1 calc R U . . .
O2 O 0.1645(2) 0.31395(17) -0.07454(19) 0.0739(7) Uani 1 1 d . . . . .
O3 O 0.4750(2) 0.20834(14) 0.25708(19) 0.0656(6) Uani 1 1 d . . . . .

loop_
_atom_site_aniso_label
_atom_site_aniso_U_11
_atom_site_aniso_U_22
_atom_site_aniso_U_33
_atom_site_aniso_U_23
_atom_site_aniso_U_13
_atom_site_aniso_U_12
C1 0.0516(16) 0.0516(16) 0.087(2) 0.0103(14) 0.0345(15) 0.0088(12)
C2 0.0573(18) 0.0524(17) 0.126(3) 0.0090(18) 0.0399(19) 0.0145(14)
C3 0.0555(18) 0.065(2) 0.126(3) -0.024(2) 0.043(2) 0.0032(15)
C4 0.0535(17) 0.092(2) 0.084(2) -0.0258(19) 0.0354(16) 0.0013(17)
C5 0.0435(14) 0.0697(18) 0.0654(18) -0.0076(14) 0.0225(13) 0.0055(13)
C6 0.0299(11) 0.0434(13) 0.0607(16) -0.0049(11) 0.0173(10) -0.0031(9)
C7 0.0286(11) 0.0428(13) 0.0532(14) -0.0010(10) 0.0153(10) -0.0032(9)
C8 0.0613(19) 0.071(2) 0.116(3) 0.0051(19) 0.0485(19) -0.0136(16)
C9 0.0518(15) 0.0506(15) 0.0701(18) 0.0110(13) 0.0352(13) 0.0086(12)
C10 0.0348(12) 0.0495(14) 0.0544(15) 0.0070(11) 0.0176(11) 0.0064(10)
C11 0.0394(13) 0.0657(17) 0.0513(16) -0.0003(13) 0.0129(12) 0.0070(12)
C12 0.054(9) 0.144(15) 0.062(7) -0.024(7) 0.030(7) -0.023(8)
C12' 0.034(7) 0.073(9) 0.083(10) -0.013(6) -0.002(6) -0.029(6)
C13 0.0396(12) 0.0553(14) 0.0436(14) -0.0005(11) 0.0155(11) 0.0060(11)
C14 0.0395(12) 0.0520(14) 0.0461(14) 0.0025(11) 0.0162(11) 0.0037(10)
C15 0.0338(11) 0.0449(13) 0.0541(15) 0.0044(11) 0.0173(11) 0.0005(10)
C16 0.0506(15) 0.0647(18) 0.0644(18) -0.0052(14) 0.0179(14) 0.0130(13)
C17 0.0510(16) 0.073(2) 0.084(2) 0.0019(17) 0.0191(15) 0.0212(15)
C18 0.0380(14) 0.081(2) 0.077(2) 0.0104(17) 0.0110(14) 0.0119(14)
C19 0.0487(17) 0.091(2) 0.072(2) -0.0198(18) -0.0025(15) 0.0106(16)
C20 0.0463(15) 0.0648(18) 0.071(2) -0.0140(15) 0.0074(14) 0.0099(13)
O1 0.0773(15) 0.0801(16) 0.0796(15) 0.0165(12) 0.0508(12) 0.0092(12)
O2 0.0579(12) 0.1029(17) 0.0470(12) -0.0025(11) 0.0108(9) 0.0073(11)
O3 0.0574(12) 0.0778(14) 0.0511(11) -0.0062(10) 0.0145(9) 0.0211(10)

loop_
_atom_type_symbol
_atom_type_description
_atom_type_scat_dispersion_real
_atom_type_scat_dispersion_imag
_atom_type_scat_source
C C 0.0033 0.0016 'International Tables Vol C Tables 4.2.6.8 and 6.1.1.4'
H H 0.0000 0.0000 'International Tables Vol C Tables 4.2.6.8 and 6.1.1.4'
O O 0.0106 0.0060 'International Tables Vol C Tables 4.2.6.8 and 6.1.1.4'

loop_
_geom_angle_atom_site_label_1
_geom_angle_atom_site_label_2
_geom_angle_atom_site_label_3
_geom_angle
C2 C1 C6 115.1(3)
C2 C1 H1 122.5
C6 C1 H1 122.5
C1 C2 C3 121.6(3)
C1 C2 H2 119.2
C3 C2 H2 119.2
C4 C3 C2 124.1(3)
C4 C3 H3 118.0
C2 C3 H3 118.0
C5 C4 C3 115.0(3)
C5 C4 H4 122.5
C3 C4 H4 122.5
C4 C5 C6 122.2(3)
C4 C5 H5 118.9
C6 C5 H5 118.9
C1 C6 C5 122.0(2)
C1 C6 C7 113.0(2)
C5 C6 C7 124.9(2)
C13 C7 C6 111.9(2)
C13 C7 C10 127.6(2)
C6 C7 C10 120.4(2)
C9 C8 H8A 109.5
C9 C8 H8B 109.5
H8A C8 H8B 109.5
C9 C8 H8C 109.5
H8A C8 H8C 109.5
H8B C8 H8C 109.5
C10 C9 O1 128.1(2)
C10 C9 C8 112.6(3)
O1 C9 C8 119.2(3)
C9 C10 C11 107.0(2)
C9 C10 C7 129.0(2)
C11 C10 C7 124.0(2)
O2 C11 C12 120.6(9)
O2 C11 C12' 127.1(9)
O2 C11 C10 125.2(2)
C12 C11 C10 114.2(9)
C12' C11 C10 107.7(9)
C11 C12 H12A 109.5
C11 C12 H12B 109.5
H12A C12 H12B 109.5
C11 C12 H12C 109.5
H12A C12 H12C 109.5
H12B C12 H12C 109.5
C11 C12' H12D 109.5
C11 C12' H12E 109.5
H12D C12' H12E 109.5
C11 C12' H12F 109.5
H12D C12' H12F 109.5
H12E C12' H12F 109.5
C7 C13 C14 118.7(2)
C7 C13 H13 120.7
C14 C13 H13 120.7
O3 C14 C13 125.0(2)
O3 C14 C15 123.9(2)
C13 C14 C15 111.1(2)
C16 C15 C20 120.3(2)
C16 C15 C14 113.4(2)
C20 C15 C14 126.3(2)
C15 C16 C17 115.7(3)
C15 C16 H16 122.1
C17 C16 H16 122.1
C16 C17 C18 123.4(3)
C16 C17 H17 118.3
C18 C17 H17 118.3
C19 C18 C17 121.7(3)
C19 C18 H18 119.2
C17 C18 H18 119.2
C18 C19 C20 115.5(3)
C18 C19 H19 122.3
C20 C19 H19 122.3
C19 C20 C15 123.4(3)
C19 C20 H20 118.3
C15 C20 H20 118.3
C9 O1 H1A 109.5

loop_
_geom_bond_atom_site_label_1
_geom_bond_atom_site_label_2
_geom_bond_distance
C1 C2 1.365(4)
C1 C6 1.410(4)
C1 H1 0.9300
C2 C3 1.470(6)
C2 H2 0.9300
C3 C4 1.380(5)
C3 H3 0.9300
C4 C5 1.357(4)
C4 H4 0.9300
C5 C6 1.485(4)
C5 H5 0.9300
C6 C7 1.486(3)
C7 C13 1.364(3)
C7 C10 1.516(2)
C8 C9 1.445(4)
C8 H8A 0.9600
C8 H8B 0.9600
C8 H8C 0.9600
C9 C10 1.375(3)
C9 O1 1.398(4)
C10 C11 1.4941(15)
C11 O2 1.351(4)
C11 C12 1.437(10)
C11 C12' 1.464(11)
C12 H12A 0.9600
C12 H12B 0.9600
C12 H12C 0.9600
C12' H12D 0.9600
C12' H12E 0.9600
C12' H12F 0.9600
C13 C14 1.444(4)
C13 H13 0.9300
C14 O3 1.302(3)
C14 C15 1.486(4)
C15 C16 1.356(4)
C15 C20 1.460(4)
C16 C17 1.366(4)
C16 H16 0.9300
C17 C18 1.444(5)
C17 H17 0.9300
C18 C19 1.338(5)
C18 H18 0.9300
C19 C20 1.369(4)
C19 H19 0.9300
C20 H20 0.9300
O1 H1A 0.8200
